data_4078434
loop_
_publ_author_name
'Fuertes, Sara'
'Woodall, Christopher H.'
'Raithby, Paul R.'
'Sicilia, Violeta'

_publ_section_title
;
 Heteropolynuclear Pt(II)--M(I) Clusters with a C&#x2227;N&#x2227;C
 Biscyclometalated Ligand
;
_journal_issue 11
_journal_name_full Organometallics
_journal_page_first 4228
_journal_paper_doi 10.1021/om300170j
_journal_volume 31
_journal_year 2012
_chemical_formula_moiety 'C46 H38 N4 O4 Pt2, C H2 Cl2'
_chemical_formula_sum 'C47 H40 Cl2 N4 O4 Pt2'
_chemical_formula_weight 1185.91
_chemical_name_systematic
;
 ?
;
_space_group_IT_number 2
_symmetry_cell_setting triclinic
_symmetry_space_group_name_Hall '-P 1'
_symmetry_space_group_name_H-M 'P -1'
_atom_sites_solution_hydrogens geom
_atom_sites_solution_primary direct
_atom_sites_solution_secondary difmap
_audit_creation_method SHELXL-97
_cell_angle_alpha 73.4490(10)
_cell_angle_beta 78.3500(10)
_cell_angle_gamma 80.0090(10)
_cell_formula_units_Z 2
_cell_length_a 11.8031(9)
_cell_length_b 11.9720(9)
_cell_length_c 16.1715(12)
_cell_measurement_reflns_used 4088
_cell_measurement_temperature 150(2)
_cell_measurement_theta_max 27.23
_cell_measurement_theta_min 3.05
_cell_volume 2128.9(3)
_computing_cell_refinement 'Bruker SAINT'
_computing_data_collection 'Bruker APEX2'
_computing_data_reduction 'Bruker SAINT'
_computing_structure_refinement 'SHELXL-97 (Sheldrick, 2008)'
_computing_structure_solution 'SHELXL-97 (Sheldrick, 2008)'
_diffrn_ambient_temperature 150(2)
_diffrn_measured_fraction_theta_full 0.981
_diffrn_measured_fraction_theta_max 0.981
_diffrn_measurement_device_type 'Bruker APEX-II CCD'
_diffrn_measurement_method '\f and \w scans'
_diffrn_radiation_monochromator graphite
_diffrn_radiation_source 'fine-focus sealed tube'
_diffrn_radiation_type synchrotron
_diffrn_radiation_wavelength 0.77490
_diffrn_reflns_av_R_equivalents 0.0674
_diffrn_reflns_av_sigmaI/netI 0.0902
_diffrn_reflns_limit_h_max 16
_diffrn_reflns_limit_h_min -16
_diffrn_reflns_limit_k_max 17
_diffrn_reflns_limit_k_min -17
_diffrn_reflns_limit_l_max 23
_diffrn_reflns_limit_l_min -23
_diffrn_reflns_number 31543
_diffrn_reflns_theta_full 33.69
_diffrn_reflns_theta_max 33.69
_diffrn_reflns_theta_min 2.91
_diffrn_standards_number 0
_exptl_absorpt_coefficient_mu 6.739
_exptl_absorpt_correction_T_max 0.7466
_exptl_absorpt_correction_T_min 0.6025
_exptl_absorpt_correction_type multi-scan
_exptl_absorpt_process_details SADABS
_exptl_crystal_colour orange
_exptl_crystal_density_diffrn 1.850
_exptl_crystal_density_method 'not measured'
_exptl_crystal_description slab
_exptl_crystal_F_000 1144
_exptl_crystal_size_max 0.13
_exptl_crystal_size_mid 0.01
_exptl_crystal_size_min 0.01
_refine_diff_density_max 1.150
_refine_diff_density_min -1.982
_refine_diff_density_rms 0.190
_refine_ls_extinction_method none
_refine_ls_goodness_of_fit_ref 0.947
_refine_ls_hydrogen_treatment constr
_refine_ls_matrix_type full
_refine_ls_number_parameters 534
_refine_ls_number_reflns 12821
_refine_ls_number_restraints 0
_refine_ls_restrained_S_all 0.947
_refine_ls_R_factor_all 0.0866
_refine_ls_R_factor_gt 0.0466
_refine_ls_shift/su_max 0.001
_refine_ls_shift/su_mean 0.000
_refine_ls_structure_factor_coef Fsqd
_refine_ls_weighting_details 'calc w=1/[\s^2^(Fo^2^)+(0.0469P)^2^+0.0000P] where P=(Fo^2^+2Fc^2^)/3'
_refine_ls_weighting_scheme calc
_refine_ls_wR_factor_gt 0.1006
_refine_ls_wR_factor_ref 0.1165
_reflns_number_gt 8184
_reflns_number_total 12821
_reflns_threshold_expression >2sigma(I)
_cod_data_source_file om300170j_si_001.cif
_cod_data_source_block compound2
_cod_depositor_comments
;
The following automatic conversions were performed:

'_symmetry_cell_setting' value 'Triclinic' changed to 'triclinic'
according to /home/saulius/struct/CIF-dictionaries/cif_core.dic
dictionary named 'cif_core.dic' version 2.4.1 from 2010-06-29.

Automatic conversion script
Id: cif_fix_values 1891 2012-01-12 08:04:46Z andrius 
;
_cod_original_sg_symbol_H-M P-1
_cod_database_code 4078434

loop_
_symmetry_equiv_pos_as_xyz
'x, y, z'
'-x, -y, -z'

loop_
_atom_site_label
_atom_site_type_symbol
_atom_site_fract_x
_atom_site_fract_y
_atom_site_fract_z
_atom_site_U_iso_or_equiv
_atom_site_adp_type
_atom_site_occupancy
_atom_site_symmetry_multiplicity
_atom_site_calc_flag
_atom_site_refinement_flags
Pt1 Pt 0.12145(2) 0.70158(2) 0.050029(15) 0.02889(8) Uani 1 1 d .
Pt2 Pt 0.13995(2) 0.23024(2) 0.403218(15) 0.02871(8) Uani 1 1 d .
N1 N 0.1107(5) 0.8459(5) -0.0451(3) 0.0275(12) Uani 1 1 d .
N2 N 0.1324(5) 0.5564(5) 0.1503(3) 0.0275(12) Uani 1 1 d .
N3 N 0.1461(5) 0.3697(5) 0.2991(4) 0.0308(13) Uani 1 1 d .
N4 N 0.1328(5) 0.0910(5) 0.5041(3) 0.0291(12) Uani 1 1 d .
O1 O -0.0078(6) 1.2000(4) -0.2738(3) 0.0476(15) Uani 1 1 d .
O2 O 0.1872(5) 1.1769(4) -0.3023(3) 0.0437(13) Uani 1 1 d .
O3 O 0.0319(5) -0.2174(5) 0.7776(3) 0.0400(12) Uani 1 1 d .
O4 O 0.2240(5) -0.2607(4) 0.7346(3) 0.0404(12) Uani 1 1 d .
C2 C 0.0037(7) 0.9007(6) -0.0609(4) 0.0314(15) Uani 1 1 d .
C3 C -0.0037(7) 1.0010(6) -0.1311(5) 0.0376(17) Uani 1 1 d .
H3 H -0.0762 1.0397 -0.1434 0.045 Uiso 1 1 calc R
C4 C 0.0958(7) 1.0420(6) -0.1815(4) 0.0338(16) Uani 1 1 d .
C5 C 0.2040(7) 0.9860(5) -0.1636(4) 0.0337(16) Uani 1 1 d .
H5 H 0.2715 1.0137 -0.1983 0.040 Uiso 1 1 calc R
C6 C 0.2110(7) 0.8863(6) -0.0920(4) 0.0333(15) Uani 1 1 d .
C7 C 0.0853(8) 1.1465(6) -0.2565(5) 0.0407(19) Uani 1 1 d .
C8 C 0.1828(10) 1.2853(7) -0.3731(5) 0.056(3) Uani 1 1 d .
H8A H 0.1479 1.3519 -0.3498 0.067 Uiso 1 1 calc R
H8B H 0.1368 1.2795 -0.4148 0.067 Uiso 1 1 calc R
C9 C 0.3056(11) 1.2997(8) -0.4160(6) 0.075(3) Uani 1 1 d .
H9A H 0.3068 1.3700 -0.4630 0.113 Uiso 1 1 calc R
H9B H 0.3389 1.2332 -0.4387 0.113 Uiso 1 1 calc R
H9C H 0.3500 1.3051 -0.3740 0.113 Uiso 1 1 calc R
C11 C 0.2953(6) 0.7100(6) 0.0057(4) 0.0321(15) Uani 1 1 d .
C12 C 0.3168(6) 0.8153(6) -0.0614(4) 0.0308(15) Uani 1 1 d .
C13 C 0.4293(7) 0.8449(6) -0.0954(5) 0.0377(17) Uani 1 1 d .
H13 H 0.4407 0.9150 -0.1376 0.045 Uiso 1 1 calc R
C14 C 0.5231(8) 0.7695(8) -0.0659(5) 0.050(2) Uani 1 1 d .
H14 H 0.5981 0.7892 -0.0882 0.060 Uiso 1 1 calc R
C15 C 0.5075(7) 0.6659(8) -0.0042(5) 0.048(2) Uani 1 1 d .
H15 H 0.5719 0.6140 0.0132 0.057 Uiso 1 1 calc R
C16 C 0.3949(7) 0.6377(6) 0.0330(4) 0.0385(17) Uani 1 1 d .
H16 H 0.3859 0.5689 0.0772 0.046 Uiso 1 1 calc R
C21 C -0.0559(7) 0.7419(6) 0.0669(4) 0.0345(16) Uani 1 1 d .
C22 C -0.1459(7) 0.6894(6) 0.1296(5) 0.0400(18) Uani 1 1 d .
H22 H -0.1271 0.6224 0.1729 0.048 Uiso 1 1 calc R
C23 C -0.2619(8) 0.7355(8) 0.1280(6) 0.048(2) Uani 1 1 d .
H23 H -0.3189 0.6991 0.1710 0.057 Uiso 1 1 calc R
C24 C -0.2955(8) 0.8344(8) 0.0641(6) 0.051(2) Uani 1 1 d .
H24 H -0.3737 0.8640 0.0642 0.061 Uiso 1 1 calc R
C25 C -0.2092(7) 0.8887(7) -0.0005(5) 0.0410(18) Uani 1 1 d .
H25 H -0.2297 0.9543 -0.0443 0.049 Uiso 1 1 calc R
C26 C -0.0923(7) 0.8435(6) 0.0015(5) 0.0352(16) Uani 1 1 d .
C27 C 0.1479(6) 0.4446(5) 0.1432(4) 0.0279(13) Uani 1 1 d .
C28 C 0.1537(6) 0.3543(6) 0.2188(4) 0.0297(14) Uani 1 1 d .
H28 H 0.1635 0.2777 0.2136 0.036 Uiso 1 1 calc R
C29 C 0.1354(7) 0.4825(6) 0.3047(4) 0.0351(16) Uani 1 1 d .
C30 C 0.1300(7) 0.5723(6) 0.2302(4) 0.0328(15) Uani 1 1 d .
H30 H 0.1244 0.6488 0.2348 0.039 Uiso 1 1 calc R
C31 C 0.1515(7) 0.4221(6) 0.0570(4) 0.0364(17) Uani 1 1 d .
H31A H 0.0737 0.4330 0.0444 0.055 Uiso 1 1 calc R
H31B H 0.1861 0.3430 0.0584 0.055 Uiso 1 1 calc R
H31C H 0.1971 0.4758 0.0125 0.055 Uiso 1 1 calc R
C32 C 0.1301(9) 0.5062(7) 0.3905(5) 0.049(2) Uani 1 1 d .
H32A H 0.0700 0.4667 0.4321 0.074 Uiso 1 1 calc R
H32B H 0.1132 0.5891 0.3847 0.074 Uiso 1 1 calc R
H32C H 0.2038 0.4780 0.4104 0.074 Uiso 1 1 calc R
C42 C 0.0316(6) 0.0786(6) 0.5613(4) 0.0297(14) Uani 1 1 d .
C43 C 0.0265(7) -0.0173(5) 0.6340(4) 0.0313(15) Uani 1 1 d .
H43 H -0.0425 -0.0287 0.6733 0.038 Uiso 1 1 calc R
C44 C 0.1264(6) -0.0952(6) 0.6464(4) 0.0290(14) Uani 1 1 d .
C45 C 0.2281(6) -0.0822(6) 0.5866(4) 0.0284(14) Uani 1 1 d .
H45 H 0.2941 -0.1365 0.5954 0.034 Uiso 1 1 calc R
C46 C 0.2309(6) 0.0139(6) 0.5124(4) 0.0288(14) Uani 1 1 d .
C47 C 0.1208(7) -0.1955(6) 0.7256(4) 0.0301(15) Uani 1 1 d .
C48 C 0.2248(8) -0.3641(6) 0.8096(5) 0.045(2) Uani 1 1 d .
H48A H 0.1763 -0.4191 0.8051 0.054 Uiso 1 1 calc R
H48B H 0.1959 -0.3414 0.8638 0.054 Uiso 1 1 calc R
C49 C 0.3499(9) -0.4181(8) 0.8067(6) 0.067(3) Uani 1 1 d .
H49A H 0.3561 -0.4860 0.8553 0.100 Uiso 1 1 calc R
H49B H 0.3967 -0.3620 0.8099 0.100 Uiso 1 1 calc R
H49C H 0.3766 -0.4410 0.7531 0.100 Uiso 1 1 calc R
C51 C 0.3073(7) 0.1543(6) 0.3804(4) 0.0332(15) Uani 1 1 d .
C52 C 0.3286(6) 0.0421(6) 0.4424(4) 0.0301(14) Uani 1 1 d .
C53 C 0.4334(6) -0.0290(6) 0.4359(5) 0.0340(15) Uani 1 1 d .
H53 H 0.4438 -0.1017 0.4758 0.041 Uiso 1 1 calc R
C54 C 0.5230(7) 0.0092(7) 0.3690(5) 0.0362(16) Uani 1 1 d .
H54 H 0.5928 -0.0398 0.3626 0.043 Uiso 1 1 calc R
C55 C 0.5099(7) 0.1197(7) 0.3115(5) 0.0408(18) Uani 1 1 d .
H55 H 0.5726 0.1469 0.2699 0.049 Uiso 1 1 calc R
C56 C 0.4026(7) 0.1898(6) 0.3162(4) 0.0363(16) Uani 1 1 d .
H56 H 0.3940 0.2622 0.2756 0.044 Uiso 1 1 calc R
C61 C -0.0315(7) 0.2613(6) 0.4559(4) 0.0339(16) Uani 1 1 d .
C62 C -0.1239(7) 0.3463(6) 0.4284(5) 0.0376(17) Uani 1 1 d .
H62 H -0.1078 0.4055 0.3776 0.045 Uiso 1 1 calc R
C63 C -0.2381(8) 0.3473(7) 0.4725(5) 0.0435(19) Uani 1 1 d .
H63 H -0.2966 0.4046 0.4509 0.052 Uiso 1 1 calc R
C64 C -0.2633(7) 0.2604(7) 0.5502(5) 0.0408(18) Uani 1 1 d .
H64 H -0.3389 0.2606 0.5810 0.049 Uiso 1 1 calc R
C65 C -0.1761(7) 0.1740(7) 0.5816(4) 0.0370(17) Uani 1 1 d .
H65 H -0.1927 0.1170 0.6336 0.044 Uiso 1 1 calc R
C66 C -0.0639(6) 0.1738(6) 0.5343(4) 0.0286(14) Uani 1 1 d .
C70 C 0.3290(13) 0.7971(13) 0.1955(10) 0.114(5) Uani 1 1 d .
H70A H 0.3335 0.8027 0.1339 0.136 Uiso 1 1 calc R
H70B H 0.2478 0.7957 0.2225 0.136 Uiso 1 1 calc R
Cl1 Cl 0.4117(3) 0.6620(4) 0.2447(2) 0.0935(10) Uani 1 1 d .
Cl2 Cl 0.3765(4) 0.9177(4) 0.2057(2) 0.1166(14) Uani 1 1 d .

loop_
_atom_site_aniso_label
_atom_site_aniso_U_11
_atom_site_aniso_U_22
_atom_site_aniso_U_33
_atom_site_aniso_U_23
_atom_site_aniso_U_13
_atom_site_aniso_U_12
Pt1 0.04578(18) 0.01981(13) 0.01927(13) 0.00022(10) -0.00994(11) -0.00262(11)
Pt2 0.04551(18) 0.02069(13) 0.01904(13) 0.00133(10) -0.01026(11) -0.00675(11)
N1 0.043(3) 0.017(3) 0.024(3) -0.004(2) -0.015(2) -0.002(2)
N2 0.038(3) 0.023(3) 0.020(3) -0.003(2) -0.007(2) -0.001(2)
N3 0.042(3) 0.021(3) 0.025(3) 0.003(2) -0.009(2) -0.003(2)
N4 0.043(3) 0.023(3) 0.018(3) 0.003(2) -0.006(2) -0.009(2)
O1 0.081(4) 0.028(3) 0.034(3) -0.009(2) -0.027(3) 0.012(3)
O2 0.075(4) 0.024(3) 0.028(3) 0.005(2) -0.016(3) -0.006(3)
O3 0.056(3) 0.037(3) 0.025(2) 0.002(2) -0.009(2) -0.013(3)
O4 0.060(4) 0.028(3) 0.027(3) 0.004(2) -0.007(2) -0.006(2)
C2 0.047(4) 0.019(3) 0.027(3) -0.007(3) -0.012(3) 0.005(3)
C3 0.063(5) 0.023(3) 0.030(4) -0.007(3) -0.025(3) 0.006(3)
C4 0.061(5) 0.021(3) 0.020(3) -0.004(2) -0.015(3) 0.002(3)
C5 0.063(5) 0.018(3) 0.018(3) 0.003(2) -0.009(3) -0.010(3)
C6 0.054(5) 0.026(3) 0.022(3) -0.004(3) -0.018(3) -0.002(3)
C7 0.076(6) 0.023(3) 0.021(3) 0.000(3) -0.020(4) 0.002(4)
C8 0.112(8) 0.026(4) 0.028(4) 0.008(3) -0.024(5) -0.014(4)
C9 0.133(10) 0.039(5) 0.047(6) 0.015(4) -0.021(6) -0.028(6)
C11 0.048(4) 0.022(3) 0.025(3) 0.001(3) -0.015(3) 0.000(3)
C12 0.045(4) 0.027(3) 0.019(3) -0.001(2) -0.012(3) -0.001(3)
C13 0.058(5) 0.026(3) 0.026(3) 0.002(3) -0.008(3) -0.013(3)
C14 0.046(5) 0.064(6) 0.038(4) -0.001(4) -0.017(4) -0.012(4)
C15 0.044(5) 0.053(5) 0.042(4) -0.005(4) -0.022(4) 0.008(4)
C16 0.058(5) 0.031(4) 0.022(3) 0.001(3) -0.012(3) 0.000(3)
C21 0.059(5) 0.026(3) 0.026(3) -0.009(3) -0.020(3) -0.006(3)
C22 0.061(5) 0.027(4) 0.033(4) -0.003(3) -0.009(3) -0.013(3)
C23 0.054(5) 0.049(5) 0.047(5) -0.020(4) -0.004(4) -0.014(4)
C24 0.059(6) 0.054(5) 0.053(5) -0.030(4) -0.016(4) -0.008(4)
C25 0.058(5) 0.032(4) 0.037(4) -0.013(3) -0.019(4) 0.005(4)
C26 0.049(4) 0.030(4) 0.031(4) -0.009(3) -0.021(3) 0.001(3)
C27 0.039(4) 0.019(3) 0.026(3) -0.003(2) -0.011(3) -0.004(3)
C28 0.045(4) 0.019(3) 0.025(3) 0.000(2) -0.009(3) -0.009(3)
C29 0.055(5) 0.028(3) 0.023(3) -0.002(3) -0.010(3) -0.008(3)
C30 0.054(5) 0.021(3) 0.024(3) -0.005(3) -0.009(3) -0.007(3)
C31 0.064(5) 0.024(3) 0.017(3) 0.002(2) -0.007(3) -0.003(3)
C32 0.099(7) 0.028(4) 0.024(4) 0.000(3) -0.018(4) -0.018(4)
C42 0.040(4) 0.026(3) 0.026(3) -0.004(3) -0.011(3) -0.010(3)
C43 0.059(5) 0.017(3) 0.019(3) -0.003(2) -0.007(3) -0.007(3)
C44 0.042(4) 0.021(3) 0.021(3) 0.001(2) -0.009(3) -0.006(3)
C45 0.045(4) 0.023(3) 0.018(3) 0.001(2) -0.013(3) -0.010(3)
C46 0.042(4) 0.024(3) 0.023(3) -0.001(2) -0.014(3) -0.007(3)
C47 0.049(4) 0.024(3) 0.016(3) 0.005(2) -0.015(3) -0.006(3)
C48 0.078(6) 0.024(4) 0.032(4) 0.007(3) -0.022(4) -0.009(4)
C49 0.094(8) 0.043(5) 0.044(5) 0.014(4) -0.019(5) 0.009(5)
C51 0.049(4) 0.033(4) 0.017(3) 0.000(3) -0.009(3) -0.011(3)
C52 0.037(4) 0.030(3) 0.024(3) -0.006(3) -0.007(3) -0.006(3)
C53 0.038(4) 0.033(4) 0.033(4) -0.003(3) -0.015(3) -0.007(3)
C54 0.041(4) 0.042(4) 0.029(3) -0.012(3) -0.010(3) -0.004(3)
C55 0.045(5) 0.048(5) 0.030(4) -0.007(3) -0.002(3) -0.017(4)
C56 0.055(5) 0.029(4) 0.024(3) 0.000(3) -0.009(3) -0.010(3)
C61 0.058(5) 0.022(3) 0.028(3) -0.007(3) -0.020(3) -0.006(3)
C62 0.061(5) 0.018(3) 0.033(4) 0.002(3) -0.015(3) -0.007(3)
C63 0.056(5) 0.033(4) 0.040(4) -0.010(3) -0.016(4) 0.007(4)
C64 0.047(5) 0.040(4) 0.039(4) -0.021(3) -0.007(3) 0.004(3)
C65 0.051(5) 0.039(4) 0.021(3) -0.007(3) -0.011(3) -0.002(3)
C66 0.044(4) 0.023(3) 0.020(3) -0.007(2) -0.009(3) -0.005(3)
C70 0.119(12) 0.131(13) 0.125(13) -0.078(11) -0.060(10) 0.014(10)
Cl1 0.079(2) 0.136(3) 0.0663(18) -0.0393(19) -0.0113(15) 0.006(2)
Cl2 0.134(3) 0.136(3) 0.087(2) -0.023(2) 0.020(2) -0.086(3)

loop_
_atom_type_symbol
_atom_type_description
_atom_type_scat_dispersion_real
_atom_type_scat_dispersion_imag
_atom_type_scat_source
C C 0.0033 0.0016 'International Tables Vol C Tables 4.2.6.8 and 6.1.1.4'
H H 0.0000 0.0000 'International Tables Vol C Tables 4.2.6.8 and 6.1.1.4'
N N 0.0061 0.0033 'International Tables Vol C Tables 4.2.6.8 and 6.1.1.4'
O O 0.0106 0.0060 'International Tables Vol C Tables 4.2.6.8 and 6.1.1.4'
Pt Pt -1.7033 8.3905 'International Tables Vol C Tables 4.2.6.8 and 6.1.1.4'
Cl Cl 0.1484 0.1585 'International Tables Vol C Tables 4.2.6.8 and 6.1.1.4'

loop_
_geom_angle_atom_site_label_1
_geom_angle_atom_site_label_2
_geom_angle_atom_site_label_3
_geom_angle
N1 Pt1 N2 178.2(2)
N1 Pt1 C11 81.2(2)
N2 Pt1 C11 98.9(2)
N1 Pt1 C21 81.3(3)
N2 Pt1 C21 98.6(3)
C11 Pt1 C21 162.4(3)
N4 Pt2 N3 178.7(2)
N4 Pt2 C51 81.4(3)
N3 Pt2 C51 98.6(2)
N4 Pt2 C61 81.3(3)
N3 Pt2 C61 98.6(3)
C51 Pt2 C61 162.7(3)
C2 N1 C6 122.9(6)
C2 N1 Pt1 118.8(5)
C6 N1 Pt1 118.3(4)
C30 N2 C27 117.5(5)
C30 N2 Pt1 117.2(4)
C27 N2 Pt1 125.2(4)
C28 N3 C29 116.6(5)
C28 N3 Pt2 119.5(4)
C29 N3 Pt2 123.7(5)
C46 N4 C42 123.9(6)
C46 N4 Pt2 117.3(4)
C42 N4 Pt2 118.7(5)
C7 O2 C8 116.3(7)
C47 O4 C48 116.3(6)
N1 C2 C3 118.6(7)
N1 C2 C26 113.0(6)
C3 C2 C26 128.3(7)
C4 C3 C2 119.9(7)
C3 C4 C5 120.6(6)
C3 C4 C7 118.7(7)
C5 C4 C7 120.6(7)
C4 C5 C6 119.2(7)
N1 C6 C5 118.6(7)
N1 C6 C12 113.7(6)
C5 C6 C12 127.7(7)
O1 C7 O2 123.3(7)
O1 C7 C4 123.0(8)
O2 C7 C4 113.7(7)
O2 C8 C9 106.7(8)
C16 C11 C12 115.4(7)
C16 C11 Pt1 132.2(5)
C12 C11 Pt1 112.2(5)
C13 C12 C11 122.0(6)
C13 C12 C6 123.8(6)
C11 C12 C6 114.2(6)
C14 C13 C12 119.4(7)
C15 C14 C13 120.8(8)
C14 C15 C16 120.2(8)
C15 C16 C11 122.0(7)
C22 C21 C26 115.8(7)
C22 C21 Pt1 132.3(6)
C26 C21 Pt1 111.9(6)
C23 C22 C21 121.4(7)
C22 C23 C24 121.9(8)
C23 C24 C25 118.7(8)
C26 C25 C24 119.5(8)
C25 C26 C21 122.6(7)
C25 C26 C2 122.5(7)
C21 C26 C2 114.9(7)
N2 C27 C28 118.0(6)
N2 C27 C31 119.8(6)
C28 C27 C31 122.1(6)
N3 C28 C27 124.6(6)
N3 C29 C30 119.0(6)
N3 C29 C32 119.7(6)
C30 C29 C32 121.2(6)
N2 C30 C29 124.0(6)
N4 C42 C43 119.3(6)
N4 C42 C66 112.6(6)
C43 C42 C66 128.0(7)
C44 C43 C42 118.3(7)
C43 C44 C45 121.5(6)
C43 C44 C47 117.8(6)
C45 C44 C47 120.6(6)
C44 C45 C46 119.3(6)
N4 C46 C45 117.5(6)
N4 C46 C52 115.0(6)
C45 C46 C52 127.5(6)
O3 C47 O4 122.8(6)
O3 C47 C44 124.1(7)
O4 C47 C44 113.0(6)
O4 C48 C49 105.7(7)
C56 C51 C52 115.7(7)
C56 C51 Pt2 132.1(5)
C52 C51 Pt2 112.2(5)
C53 C52 C51 122.3(7)
C53 C52 C46 123.9(6)
C51 C52 C46 113.8(6)
C52 C53 C54 119.1(7)
C53 C54 C55 120.8(7)
C54 C55 C56 119.9(7)
C55 C56 C51 121.9(7)
C62 C61 C66 114.3(7)
C62 C61 Pt2 133.3(6)
C66 C61 Pt2 112.2(5)
C63 C62 C61 124.0(7)
C62 C63 C64 118.7(7)
C65 C64 C63 120.5(8)
C64 C65 C66 119.2(7)
C65 C66 C61 123.3(7)
C65 C66 C42 121.7(6)
C61 C66 C42 115.0(6)
Cl2 C70 Cl1 113.1(7)

loop_
_geom_bond_atom_site_label_1
_geom_bond_atom_site_label_2
_geom_bond_distance
Pt1 N1 1.963(5)
Pt1 N2 2.016(5)
Pt1 C11 2.042(8)
Pt1 C21 2.046(8)
Pt2 N4 1.972(5)
Pt2 N3 2.004(5)
Pt2 C51 2.035(8)
Pt2 C61 2.045(8)
N1 C2 1.355(9)
N1 C6 1.356(9)
N2 C30 1.353(8)
N2 C27 1.354(8)
N3 C28 1.347(8)
N3 C29 1.361(9)
N4 C46 1.354(9)
N4 C42 1.357(9)
O1 C7 1.215(9)
O2 C7 1.329(10)
O2 C8 1.467(8)
O3 C47 1.221(9)
O4 C47 1.338(9)
O4 C48 1.466(8)
C2 C3 1.402(9)
C2 C26 1.478(11)
C3 C4 1.367(11)
C4 C5 1.381(10)
C4 C7 1.481(9)
C5 C6 1.410(9)
C6 C12 1.473(10)
C8 C9 1.491(14)
C11 C16 1.402(10)
C11 C12 1.432(9)
C12 C13 1.396(10)
C13 C14 1.375(11)
C14 C15 1.367(12)
C15 C16 1.400(11)
C21 C22 1.408(11)
C21 C26 1.433(9)
C22 C23 1.387(12)
C23 C24 1.391(12)
C24 C25 1.401(12)
C25 C26 1.395(11)
C27 C28 1.386(8)
C27 C31 1.484(9)
C29 C30 1.372(9)
C29 C32 1.481(9)
C42 C43 1.390(9)
C42 C66 1.493(9)
C43 C44 1.381(10)
C44 C45 1.383(9)
C44 C47 1.484(8)
C45 C46 1.405(8)
C46 C52 1.455(9)
C48 C49 1.503(12)
C51 C56 1.402(10)
C51 C52 1.445(9)
C52 C53 1.378(10)
C53 C54 1.386(10)
C54 C55 1.387(10)
C55 C56 1.394(11)
C61 C62 1.407(10)
C61 C66 1.427(9)
C62 C63 1.392(11)
C63 C64 1.400(11)
C64 C65 1.389(10)
C65 C66 1.390(10)
C70 Cl2 1.698(14)
C70 Cl1 1.798(14)

loop_
_geom_torsion_atom_site_label_1
_geom_torsion_atom_site_label_2
_geom_torsion_atom_site_label_3
_geom_torsion_atom_site_label_4
_geom_torsion
N2 Pt1 N1 C2 -89(8)
C11 Pt1 N1 C2 178.4(5)
C21 Pt1 N1 C2 -3.5(5)
N2 Pt1 N1 C6 91(8)
C11 Pt1 N1 C6 -1.8(5)
C21 Pt1 N1 C6 176.4(5)
N1 Pt1 N2 C30 1(8)
C11 Pt1 N2 C30 93.9(5)
C21 Pt1 N2 C30 -83.8(5)
N1 Pt1 N2 C27 -175(37)
C11 Pt1 N2 C27 -82.5(6)
C21 Pt1 N2 C27 99.9(6)
N4 Pt2 N3 C28 -20(11)
C51 Pt2 N3 C28 70.7(6)
C61 Pt2 N3 C28 -107.7(5)
N4 Pt2 N3 C29 156(11)
C51 Pt2 N3 C29 -113.8(6)
C61 Pt2 N3 C29 67.9(6)
N3 Pt2 N4 C46 90(11)
C51 Pt2 N4 C46 -0.7(5)
C61 Pt2 N4 C46 178.1(5)
N3 Pt2 N4 C42 -91(11)
C51 Pt2 N4 C42 178.5(5)
C61 Pt2 N4 C42 -2.8(5)
C6 N1 C2 C3 2.7(9)
Pt1 N1 C2 C3 -177.4(5)
C6 N1 C2 C26 -177.1(6)
Pt1 N1 C2 C26 2.8(7)
N1 C2 C3 C4 -0.4(10)
C26 C2 C3 C4 179.3(7)
C2 C3 C4 C5 -0.6(10)
C2 C3 C4 C7 178.6(6)
C3 C4 C5 C6 -0.5(10)
C7 C4 C5 C6 -179.7(6)
C2 N1 C6 C5 -3.8(9)
Pt1 N1 C6 C5 176.3(5)
C2 N1 C6 C12 177.9(6)
Pt1 N1 C6 C12 -2.0(7)
C4 C5 C6 N1 2.6(9)
C4 C5 C6 C12 -179.3(6)
C8 O2 C7 O1 4.0(10)
C8 O2 C7 C4 -175.3(6)
C3 C4 C7 O1 2.4(11)
C5 C4 C7 O1 -178.5(7)
C3 C4 C7 O2 -178.4(6)
C5 C4 C7 O2 0.8(9)
C7 O2 C8 C9 -178.6(7)
N1 Pt1 C11 C16 179.6(7)
N2 Pt1 C11 C16 1.4(7)
C21 Pt1 C11 C16 173.6(7)
N1 Pt1 C11 C12 5.1(5)
N2 Pt1 C11 C12 -173.1(5)
C21 Pt1 C11 C12 -0.9(11)
C16 C11 C12 C13 -1.7(10)
Pt1 C11 C12 C13 173.8(5)
C16 C11 C12 C6 177.0(6)
Pt1 C11 C12 C6 -7.6(7)
N1 C6 C12 C13 -175.0(6)
C5 C6 C12 C13 6.9(11)
N1 C6 C12 C11 6.3(8)
C5 C6 C12 C11 -171.8(7)
C11 C12 C13 C14 2.1(11)
C6 C12 C13 C14 -176.4(7)
C12 C13 C14 C15 0.3(12)
C13 C14 C15 C16 -3.1(13)
C14 C15 C16 C11 3.5(12)
C12 C11 C16 C15 -1.1(10)
Pt1 C11 C16 C15 -175.4(6)
N1 Pt1 C21 C22 -176.6(7)
N2 Pt1 C21 C22 1.7(7)
C11 Pt1 C21 C22 -170.6(7)
N1 Pt1 C21 C26 3.3(5)
N2 Pt1 C21 C26 -178.5(5)
C11 Pt1 C21 C26 9.3(11)
C26 C21 C22 C23 -1.1(10)
Pt1 C21 C22 C23 178.8(5)
C21 C22 C23 C24 0.9(12)
C22 C23 C24 C25 0.1(12)
C23 C24 C25 C26 -0.9(11)
C24 C25 C26 C21 0.7(11)
C24 C25 C26 C2 -175.8(7)
C22 C21 C26 C25 0.3(10)
Pt1 C21 C26 C25 -179.6(5)
C22 C21 C26 C2 177.0(6)
Pt1 C21 C26 C2 -2.8(7)
N1 C2 C26 C25 177.0(6)
C3 C2 C26 C25 -2.8(11)
N1 C2 C26 C21 0.2(8)
C3 C2 C26 C21 -179.6(6)
C30 N2 C27 C28 3.6(10)
Pt1 N2 C27 C28 180.0(5)
C30 N2 C27 C31 -179.8(7)
Pt1 N2 C27 C31 -3.5(9)
C29 N3 C28 C27 -2.0(11)
Pt2 N3 C28 C27 173.9(5)
N2 C27 C28 N3 -0.7(11)
C31 C27 C28 N3 -177.2(7)
C28 N3 C29 C30 1.7(11)
Pt2 N3 C29 C30 -174.0(5)
C28 N3 C29 C32 -178.2(7)
Pt2 N3 C29 C32 6.1(10)
C27 N2 C30 C29 -4.1(11)
Pt1 N2 C30 C29 179.3(6)
N3 C29 C30 N2 1.4(12)
C32 C29 C30 N2 -178.8(8)
C46 N4 C42 C43 1.0(10)
Pt2 N4 C42 C43 -178.1(5)
C46 N4 C42 C66 -177.7(6)
Pt2 N4 C42 C66 3.2(7)
N4 C42 C43 C44 1.6(9)
C66 C42 C43 C44 -179.9(6)
C42 C43 C44 C45 -2.8(10)
C42 C43 C44 C47 178.4(6)
C43 C44 C45 C46 1.5(10)
C47 C44 C45 C46 -179.8(6)
C42 N4 C46 C45 -2.4(9)
Pt2 N4 C46 C45 176.7(4)
C42 N4 C46 C52 178.2(6)
Pt2 N4 C46 C52 -2.7(7)
C44 C45 C46 N4 1.1(9)
C44 C45 C46 C52 -179.6(6)
C48 O4 C47 O3 2.2(10)
C48 O4 C47 C44 -177.8(6)
C43 C44 C47 O3 4.5(10)
C45 C44 C47 O3 -174.3(7)
C43 C44 C47 O4 -175.5(6)
C45 C44 C47 O4 5.8(9)
C47 O4 C48 C49 -177.8(7)
N4 Pt2 C51 C56 -177.2(7)
N3 Pt2 C51 C56 4.1(7)
C61 Pt2 C51 C56 178.7(7)
N4 Pt2 C51 C52 3.8(5)
N3 Pt2 C51 C52 -174.9(5)
C61 Pt2 C51 C52 -0.3(12)
C56 C51 C52 C53 -3.9(10)
Pt2 C51 C52 C53 175.3(5)
C56 C51 C52 C46 174.6(6)
Pt2 C51 C52 C46 -6.3(7)
N4 C46 C52 C53 -175.7(6)
C45 C46 C52 C53 5.0(11)
N4 C46 C52 C51 5.9(8)
C45 C46 C52 C51 -173.4(6)
C51 C52 C53 C54 1.8(10)
C46 C52 C53 C54 -176.5(6)
C52 C53 C54 C55 2.9(10)
C53 C54 C55 C56 -5.2(11)
C54 C55 C56 C51 2.9(11)
C52 C51 C56 C55 1.5(10)
Pt2 C51 C56 C55 -177.5(5)
N4 Pt2 C61 C62 -174.2(7)
N3 Pt2 C61 C62 4.5(7)
C51 Pt2 C61 C62 -170.0(8)
N4 Pt2 C61 C66 1.6(4)
N3 Pt2 C61 C66 -179.7(4)
C51 Pt2 C61 C66 5.7(11)
C66 C61 C62 C63 0.1(10)
Pt2 C61 C62 C63 175.8(6)
C61 C62 C63 C64 1.4(11)
C62 C63 C64 C65 -1.0(11)
C63 C64 C65 C66 -0.9(11)
C64 C65 C66 C61 2.6(10)
C64 C65 C66 C42 -175.7(6)
C62 C61 C66 C65 -2.2(9)
Pt2 C61 C66 C65 -178.8(5)
C62 C61 C66 C42 176.2(6)
Pt2 C61 C66 C42 -0.4(7)
N4 C42 C66 C65 176.7(6)
C43 C42 C66 C65 -1.8(10)
N4 C42 C66 C61 -1.7(8)
C43 C42 C66 C61 179.7(6)
